data_2212664
loop_
_publ_author_name
'Smith, Gary L. N.'
'Rocher, Nathalie M.'
'Powell, Douglas R.'
'Taylor, Richard W.'

_publ_section_title
;6,7,9,10,17,18,20,21,28,29,31,32,39,40,42,43-Hexadecahydro-16,44:22,38-di(ethanooxyethano)-5,8,11,19,27,30,33,41-octaoxa-16,22,38,44-tetraazatetrabenzo[<i>h</i>,<i>q</i>,<i>z</i>,<i>i</i>~1~]cyclohexatriacontine:
 a benzoannelated tricyclic cryptand
;
_journal_coeditor_code PK2002
_journal_issue 3
_journal_name_full 'Acta Crystallographica Section E'
_journal_page_first o1253
_journal_page_last o1255
_journal_paper_doi 10.1107/S160053680700640X
_journal_volume 63
_journal_year 2007
_chemical_formula_iupac 'C48 H64 N4 O10'
_chemical_formula_moiety 'C48 H64 N4 O10'
_chemical_formula_sum 'C48 H64 N4 O10'
_chemical_formula_weight 857.03
_chemical_name_systematic
;
6,7,9,10,17,18,20,21,28,29,31,32,39,40,42,43-hexadecahydro-
16,44:22,38-di(ethanooxyethano)-5,8,11,19,27,30,33,41-octaoxa-
16,22,38,44-tetraazatetrabenzo[h,q,z,i~1~]cyclohexatriacontine
;
_space_group_IT_number 14
_symmetry_cell_setting monoclinic
_symmetry_space_group_name_Hall '-P 2ybc'
_symmetry_space_group_name_H-M 'P 1 21/c 1'
_atom_sites_solution_hydrogens geom
_atom_sites_solution_primary direct
_atom_sites_solution_secondary difmap
_audit_creation_method SHELXL-97
_cell_angle_alpha 90.00
_cell_angle_beta 96.779(5)
_cell_angle_gamma 90.00
_cell_formula_units_Z 4
_cell_length_a 8.6689(14)
_cell_length_b 17.025(2)
_cell_length_c 30.072(4)
_cell_measurement_reflns_used 9433
_cell_measurement_temperature 120(2)
_cell_measurement_theta_max 27.1
_cell_measurement_theta_min 2.4
_cell_volume 4407.2(11)
_computing_cell_refinement SMART
_computing_data_collection 'SMART (Bruker, 1998)'
_computing_data_reduction 'SAINT (Bruker, 1998)'
_computing_molecular_graphics 'SHELXTL (Sheldrick, 2000)'
_computing_publication_material 'SHELXTL (Sheldrick, 2000)'
_computing_structure_refinement 'SHELXTL (Sheldrick, 2000)'
_computing_structure_solution 'SHELXTL (Sheldrick, 2000)'
_diffrn_ambient_temperature 120(2)
_diffrn_measured_fraction_theta_full 0.998
_diffrn_measured_fraction_theta_max 0.998
_diffrn_measurement_device_type 'Bruker SMART APEX CCD'
_diffrn_measurement_method \w
_diffrn_radiation_monochromator graphite
_diffrn_radiation_source 'fine-focus sealed tube'
_diffrn_radiation_type MoK\a
_diffrn_radiation_wavelength 0.71073
_diffrn_reflns_av_R_equivalents 0.024
_diffrn_reflns_av_sigmaI/netI 0.019
_diffrn_reflns_limit_h_max 10
_diffrn_reflns_limit_h_min -10
_diffrn_reflns_limit_k_max 21
_diffrn_reflns_limit_k_min -20
_diffrn_reflns_limit_l_max 37
_diffrn_reflns_limit_l_min -37
_diffrn_reflns_number 44693
_diffrn_reflns_theta_full 26.00
_diffrn_reflns_theta_max 26.0
_diffrn_reflns_theta_min 2.4
_diffrn_standards_number 0
_exptl_absorpt_coefficient_mu 0.09
_exptl_absorpt_correction_T_max 0.998
_exptl_absorpt_correction_T_min 0.982
_exptl_absorpt_correction_type multi-scan
_exptl_absorpt_process_details '(SADABS; Sheldrick, 2002)'
_exptl_crystal_colour colorless
_exptl_crystal_density_diffrn 1.292
_exptl_crystal_density_method 'not measured'
_exptl_crystal_description plate
_exptl_crystal_F_000 1840
_exptl_crystal_size_max 0.20
_exptl_crystal_size_mid 0.14
_exptl_crystal_size_min 0.02
_refine_diff_density_max 0.32
_refine_diff_density_min -0.17
_refine_ls_extinction_method none
_refine_ls_goodness_of_fit_ref 1.01
_refine_ls_hydrogen_treatment constr
_refine_ls_matrix_type full
_refine_ls_number_parameters 559
_refine_ls_number_reflns 8648
_refine_ls_number_restraints 0
_refine_ls_restrained_S_all 1.01
_refine_ls_R_factor_all 0.050
_refine_ls_R_factor_gt 0.043
_refine_ls_shift/su_max 0.001
_refine_ls_shift/su_mean 0.000
_refine_ls_structure_factor_coef Fsqd
_refine_ls_weighting_details 'calc w=1/[\s^2^(Fo^2^)+(0.076P)^2^+1.6P] where P=(Fo^2^+2Fc^2^)/3'
_refine_ls_weighting_scheme calc
_refine_ls_wR_factor_gt 0.121
_refine_ls_wR_factor_ref 0.127
_reflns_number_gt 7539
_reflns_number_total 8648
_reflns_threshold_expression I>2\s(I)
_cod_data_source_file pk2002.cif
_cod_data_source_block I
_cod_depositor_comments
;
The following automatic conversions were performed:
'_symmetry_cell_setting' value 'Monoclinic' changed to 'monoclinic'
according to '/home/saulius/struct/CIF-dictionaries/cif_core.dic'
dictionary named 'cif_core.dic' version 2.4.1 from 2010-06-29.

Automatic conversion script
Id: cif_fix_enum 1527 2010-12-29 10:47:43Z saulius 

The following automatic conversions were performed:

'_symmetry_cell_setting' value 'Monoclinic' changed to 'monoclinic'
according to /home/saulius/struct/CIF-dictionaries/cif_core.dic
dictionary named 'cif_core.dic' version 2.4.1 from 2010-06-29.

Automatic conversion script
Id: cif_fix_values 1715 2011-07-08 13:25:40Z adriana 
;
_cod_original_sg_symbol_H-M 'P 21/c'
_cod_database_code 2212664
_cod_database_fobs_code 2212664

loop_
_symmetry_equiv_pos_as_xyz
'x, y, z'
'-x, y+1/2, -z+1/2'
'-x, -y, -z'
'x, -y-1/2, z-1/2'

loop_
_atom_site_type_symbol
_atom_site_label
_atom_site_fract_x
_atom_site_fract_y
_atom_site_fract_z
_atom_site_U_iso_or_equiv
_atom_site_adp_type
_atom_site_calc_flag
_atom_site_refinement_flags
_atom_site_occupancy
O O1 0.63563(12) 0.78020(6) 0.37180(3) 0.0262(2) Uani d . 1
O O2 0.56185(11) 0.85673(6) 0.28159(3) 0.0263(2) Uani d . 1
O O3 0.55478(12) 0.79098(6) 0.19265(3) 0.0277(2) Uani d . 1
O O4 -0.06881(12) 0.33837(6) 0.31471(3) 0.0269(2) Uani d . 1
O O5 -0.06842(12) 0.26965(6) 0.22518(3) 0.0272(2) Uani d . 1
O O6 -0.13223(12) 0.34288(6) 0.13516(3) 0.0260(2) Uani d . 1
O O7 0.28390(11) 0.60203(6) 0.42094(3) 0.0248(2) Uani d . 1
O O8 -0.05261(12) 0.52406(6) 0.22569(3) 0.0279(2) Uani d . 1
O O9 0.22311(11) 0.52418(5) 0.08902(3) 0.0218(2) Uani d . 1
O O10 0.55090(12) 0.59829(6) 0.28374(3) 0.0286(2) Uani d . 1
N N1 0.61623(13) 0.63398(7) 0.40492(4) 0.0225(3) Uani d . 1
N N2 0.01001(13) 0.48319(7) 0.34633(4) 0.0216(2) Uani d . 1
N N3 -0.10904(13) 0.49081(7) 0.10426(4) 0.0231(3) Uani d . 1
N N4 0.49330(13) 0.64344(7) 0.16384(4) 0.0211(2) Uani d . 1
C C1 0.72436(16) 0.68750(8) 0.42741(5) 0.0230(3) Uani d . 1
C C2 0.56126(16) 0.56911(8) 0.43046(5) 0.0240(3) Uani d . 1
H H2A 0.6451 0.5531 0.4539 0.029 Uiso calc R 1
H H2B 0.5373 0.5237 0.4103 0.029 Uiso calc R 1
C C3 0.41801(16) 0.59006(9) 0.45229(4) 0.0244(3) Uani d . 1
H H3A 0.3967 0.5474 0.4731 0.029 Uiso calc R 1
H H3B 0.4390 0.6385 0.4702 0.029 Uiso calc R 1
C C4 0.22057(17) 0.53086(8) 0.40242(5) 0.0270(3) Uani d . 1
H H4A 0.1874 0.4969 0.4263 0.032 Uiso calc R 1
H H4B 0.2990 0.5022 0.3873 0.032 Uiso calc R 1
C C5 0.08235(16) 0.55231(8) 0.36896(5) 0.0233(3) Uani d . 1
H H5A 0.0045 0.5802 0.3847 0.028 Uiso calc R 1
H H5B 0.1166 0.5886 0.3463 0.028 Uiso calc R 1
C C6 -0.07470(15) 0.43267(8) 0.37222(5) 0.0223(3) Uani d . 1
C C7 -0.11872(16) 0.35782(8) 0.35491(5) 0.0242(3) Uani d . 1
C C8 -0.06245(19) 0.25629(8) 0.30447(5) 0.0288(3) Uani d . 1
H H8A -0.1690 0.2352 0.2977 0.035 Uiso calc R 1
H H8B -0.0098 0.2274 0.3305 0.035 Uiso calc R 1
C C9 0.02498(18) 0.24558(9) 0.26492(5) 0.0293(3) Uani d . 1
H H9A 0.1216 0.2771 0.2690 0.035 Uiso calc R 1
H H9B 0.0540 0.1897 0.2624 0.035 Uiso calc R 1
C C10 0.00755(17) 0.25465(9) 0.18667(5) 0.0271(3) Uani d . 1
H H10A 0.0531 0.2013 0.1886 0.032 Uiso calc R 1
H H10B 0.0928 0.2929 0.1852 0.032 Uiso calc R 1
C C11 -0.10668(18) 0.26130(8) 0.14527(5) 0.0268(3) Uani d . 1
H H11A -0.0654 0.2346 0.1199 0.032 Uiso calc R 1
H H11B -0.2059 0.2358 0.1502 0.032 Uiso calc R 1
C C12 -0.22217(16) 0.35969(8) 0.09559(5) 0.0239(3) Uani d . 1
C C13 -0.20997(15) 0.43715(8) 0.07939(5) 0.0222(3) Uani d . 1
C C14 -0.05359(16) 0.55794(8) 0.08052(5) 0.0241(3) Uani d . 1
H H14A -0.0281 0.6014 0.1020 0.029 Uiso calc R 1
H H14B -0.1375 0.5762 0.0577 0.029 Uiso calc R 1
C C15 0.08893(15) 0.53811(8) 0.05787(4) 0.0227(3) Uani d . 1
H H15A 0.0671 0.4907 0.0391 0.027 Uiso calc R 1
H H15B 0.1105 0.5820 0.0379 0.027 Uiso calc R 1
C C16 0.28486(15) 0.59466(8) 0.10857(5) 0.0223(3) Uani d . 1
H H16A 0.2057 0.6219 0.1241 0.027 Uiso calc R 1
H H16B 0.3168 0.6300 0.0852 0.027 Uiso calc R 1
C C17 0.42390(15) 0.57354(8) 0.14169(4) 0.0213(3) Uani d . 1
H H17A 0.3911 0.5371 0.1644 0.026 Uiso calc R 1
H H17B 0.5023 0.5463 0.1258 0.026 Uiso calc R 1
C C18 0.57476(15) 0.69458(8) 0.13735(4) 0.0208(3) Uani d . 1
C C19 0.60827(16) 0.77157(8) 0.15303(5) 0.0244(3) Uani d . 1
C C20 0.54589(19) 0.87306(8) 0.20259(5) 0.0289(3) Uani d . 1
H H20A 0.4890 0.9013 0.1769 0.035 Uiso calc R 1
H H20B 0.6516 0.8956 0.2085 0.035 Uiso calc R 1
C C21 0.46220(17) 0.88160(9) 0.24315(5) 0.0277(3) Uani d . 1
H H21A 0.4320 0.9371 0.2467 0.033 Uiso calc R 1
H H21B 0.3667 0.8492 0.2397 0.033 Uiso calc R 1
C C22 0.49103(17) 0.86850(9) 0.32131(5) 0.0262(3) Uani d . 1
H H22A 0.4087 0.8288 0.3232 0.031 Uiso calc R 1
H H22B 0.4425 0.9212 0.3207 0.031 Uiso calc R 1
C C23 0.61074(18) 0.86166(8) 0.36129(5) 0.0266(3) Uani d . 1
H H23A 0.7092 0.8861 0.3548 0.032 Uiso calc R 1
H H23B 0.5747 0.8893 0.3871 0.032 Uiso calc R 1
C C24 0.73414(16) 0.76411(9) 0.40969(5) 0.0243(3) Uani d . 1
C C25 0.64475(16) 0.61406(8) 0.35919(4) 0.0226(3) Uani d . 1
H H25A 0.6823 0.5592 0.3587 0.027 Uiso calc R 1
H H25B 0.7280 0.6485 0.3504 0.027 Uiso calc R 1
C C26 0.50253(16) 0.62254(9) 0.32513(4) 0.0244(3) Uani d . 1
H H26A 0.4170 0.5889 0.3332 0.029 Uiso calc R 1
H H26B 0.4665 0.6778 0.3234 0.029 Uiso calc R 1
C C27 0.46561(17) 0.63005(9) 0.24473(5) 0.0248(3) Uani d . 1
H H27A 0.4354 0.6851 0.2499 0.030 Uiso calc R 1
H H27B 0.3705 0.5989 0.2360 0.030 Uiso calc R 1
C C28 0.57368(16) 0.62610(8) 0.20871(4) 0.0219(3) Uani d . 1
H H28A 0.6593 0.6642 0.2158 0.026 Uiso calc R 1
H H28B 0.6199 0.5729 0.2086 0.026 Uiso calc R 1
C C29 -0.06989(15) 0.50283(8) 0.30158(4) 0.0221(3) Uani d . 1
H H29A -0.1085 0.5575 0.3019 0.027 Uiso calc R 1
H H29B -0.1609 0.4678 0.2948 0.027 Uiso calc R 1
C C30 0.03467(16) 0.49457(9) 0.26502(5) 0.0245(3) Uani d . 1
H H30A 0.1313 0.5253 0.2724 0.029 Uiso calc R 1
H H30B 0.0625 0.4388 0.2611 0.029 Uiso calc R 1
C C31 -0.00128(16) 0.50022(9) 0.18460(5) 0.0246(3) Uani d . 1
H H31A 0.0364 0.4453 0.1866 0.030 Uiso calc R 1
H H31B 0.0839 0.5345 0.1769 0.030 Uiso calc R 1
C C32 -0.14194(16) 0.50760(8) 0.14990(4) 0.0231(3) Uani d . 1
H H32A -0.2233 0.4710 0.1577 0.028 Uiso calc R 1
H H32B -0.1836 0.5616 0.1509 0.028 Uiso calc R 1
C C33 0.84027(18) 0.81814(9) 0.42989(5) 0.0295(3) Uani d . 1
H H33A 0.8455 0.8694 0.4177 0.035 Uiso calc R 1
C C34 0.93858(18) 0.79741(10) 0.46784(5) 0.0317(3) Uani d . 1
H H34A 1.0126 0.8341 0.4812 0.038 Uiso calc R 1
C C35 0.92908(18) 0.72372(10) 0.48624(5) 0.0325(3) Uani d . 1
H H35A 0.9951 0.7099 0.5126 0.039 Uiso calc R 1
C C36 0.82243(17) 0.66950(9) 0.46613(5) 0.0284(3) Uani d . 1
H H36A 0.8164 0.6189 0.4792 0.034 Uiso calc R 1
C C37 -0.11267(16) 0.45150(9) 0.41451(5) 0.0262(3) Uani d . 1
H H37A -0.0806 0.5006 0.4274 0.031 Uiso calc R 1
C C38 -0.19695(18) 0.39994(9) 0.43852(5) 0.0314(3) Uani d . 1
H H38A -0.2188 0.4135 0.4678 0.038 Uiso calc R 1
C C39 -0.24832(18) 0.32949(9) 0.41983(5) 0.0319(3) Uani d . 1
H H39A -0.3103 0.2955 0.4354 0.038 Uiso calc R 1
C C40 -0.20897(17) 0.30832(9) 0.37799(5) 0.0289(3) Uani d . 1
H H40A -0.2440 0.2596 0.3651 0.035 Uiso calc R 1
C C41 -0.31820(17) 0.30490(9) 0.07195(5) 0.0280(3) Uani d . 1
H H41A -0.3263 0.2533 0.0835 0.034 Uiso calc R 1
C C42 -0.40249(18) 0.32549(9) 0.03139(5) 0.0308(3) Uani d . 1
H H42A -0.4687 0.2881 0.0153 0.037 Uiso calc R 1
C C43 -0.38969(18) 0.40008(10) 0.01462(5) 0.0311(3) Uani d . 1
H H43A -0.4459 0.4139 -0.0133 0.037 Uiso calc R 1
C C44 -0.29463(17) 0.45540(9) 0.03843(5) 0.0272(3) Uani d . 1
H H44A -0.2874 0.5067 0.0265 0.033 Uiso calc R 1
C C45 0.61763(16) 0.67417(8) 0.09584(5) 0.0233(3) Uani d . 1
H H45A 0.5934 0.6232 0.0842 0.028 Uiso calc R 1
C C46 0.69529(16) 0.72671(9) 0.07076(5) 0.0269(3) Uani d . 1
H H46A 0.7212 0.7119 0.0421 0.032 Uiso calc R 1
C C47 0.73448(18) 0.80044(9) 0.08766(5) 0.0298(3) Uani d . 1
H H47A 0.7905 0.8358 0.0711 0.036 Uiso calc R 1
C C48 0.69165(18) 0.82254(9) 0.12889(5) 0.0298(3) Uani d . 1
H H48A 0.7197 0.8730 0.1407 0.036 Uiso calc R 1

loop_
_atom_site_aniso_label
_atom_site_aniso_U_11
_atom_site_aniso_U_22
_atom_site_aniso_U_33
_atom_site_aniso_U_12
_atom_site_aniso_U_13
_atom_site_aniso_U_23
O1 0.0304(5) 0.0212(5) 0.0264(5) -0.0040(4) 0.0007(4) -0.0005(4)
O2 0.0248(5) 0.0278(5) 0.0261(5) 0.0063(4) 0.0021(4) -0.0012(4)
O3 0.0377(6) 0.0189(5) 0.0266(5) -0.0031(4) 0.0046(4) -0.0013(4)
O4 0.0341(6) 0.0192(5) 0.0274(5) -0.0025(4) 0.0037(4) 0.0013(4)
O5 0.0269(5) 0.0263(5) 0.0281(5) 0.0054(4) 0.0017(4) 0.0007(4)
O6 0.0298(5) 0.0206(5) 0.0272(5) -0.0022(4) 0.0012(4) 0.0007(4)
O7 0.0213(5) 0.0217(5) 0.0309(5) -0.0006(4) 0.0006(4) -0.0021(4)
O8 0.0340(6) 0.0262(5) 0.0236(5) 0.0096(4) 0.0038(4) 0.0022(4)
O9 0.0193(5) 0.0197(5) 0.0257(5) -0.0011(4) -0.0006(4) -0.0011(4)
O10 0.0357(6) 0.0292(6) 0.0207(5) 0.0106(4) 0.0027(4) 0.0006(4)
N1 0.0224(6) 0.0236(6) 0.0218(6) -0.0025(5) 0.0037(5) -0.0009(5)
N2 0.0214(6) 0.0185(6) 0.0246(6) -0.0020(4) 0.0010(5) 0.0023(4)
N3 0.0215(6) 0.0230(6) 0.0255(6) -0.0026(5) 0.0055(5) -0.0002(5)
N4 0.0212(6) 0.0197(6) 0.0219(6) -0.0037(4) 0.0004(4) 0.0013(4)
C1 0.0193(7) 0.0262(7) 0.0243(7) -0.0004(5) 0.0063(5) -0.0050(5)
C2 0.0221(7) 0.0225(7) 0.0269(7) 0.0002(5) 0.0014(5) 0.0024(5)
C3 0.0248(7) 0.0264(7) 0.0218(7) -0.0023(6) 0.0026(5) 0.0013(5)
C4 0.0248(7) 0.0204(7) 0.0346(8) -0.0013(6) -0.0010(6) -0.0011(6)
C5 0.0224(7) 0.0186(7) 0.0290(7) -0.0009(5) 0.0031(5) 0.0019(5)
C6 0.0174(6) 0.0211(7) 0.0279(7) 0.0018(5) 0.0010(5) 0.0049(5)
C7 0.0223(7) 0.0231(7) 0.0264(7) 0.0013(5) -0.0009(5) 0.0041(5)
C8 0.0371(8) 0.0177(7) 0.0304(8) -0.0020(6) -0.0006(6) 0.0013(6)
C9 0.0303(8) 0.0233(7) 0.0327(8) 0.0038(6) -0.0025(6) 0.0011(6)
C10 0.0275(7) 0.0209(7) 0.0336(8) 0.0020(6) 0.0070(6) -0.0011(6)
C11 0.0307(8) 0.0187(7) 0.0317(8) -0.0017(6) 0.0071(6) -0.0011(6)
C12 0.0214(7) 0.0263(7) 0.0248(7) -0.0005(5) 0.0063(5) -0.0008(5)
C13 0.0170(6) 0.0249(7) 0.0256(7) -0.0001(5) 0.0065(5) -0.0028(5)
C14 0.0194(7) 0.0228(7) 0.0299(7) -0.0003(5) 0.0015(5) 0.0028(6)
C15 0.0206(7) 0.0256(7) 0.0214(6) -0.0025(5) 0.0005(5) 0.0025(5)
C16 0.0202(7) 0.0186(7) 0.0279(7) -0.0011(5) 0.0017(5) -0.0004(5)
C17 0.0210(7) 0.0181(6) 0.0247(7) -0.0022(5) 0.0023(5) 0.0002(5)
C18 0.0166(6) 0.0201(7) 0.0248(7) -0.0013(5) -0.0011(5) 0.0033(5)
C19 0.0253(7) 0.0231(7) 0.0239(7) -0.0018(6) -0.0005(5) 0.0013(5)
C20 0.0366(8) 0.0185(7) 0.0306(8) -0.0026(6) -0.0005(6) -0.0007(6)
C21 0.0281(7) 0.0210(7) 0.0324(8) 0.0038(6) -0.0035(6) -0.0023(6)
C22 0.0253(7) 0.0222(7) 0.0323(8) 0.0008(6) 0.0078(6) -0.0023(6)
C23 0.0322(8) 0.0193(7) 0.0293(7) -0.0023(6) 0.0071(6) -0.0030(6)
C24 0.0218(7) 0.0286(8) 0.0232(7) -0.0020(6) 0.0052(5) -0.0038(6)
C25 0.0211(7) 0.0234(7) 0.0240(7) -0.0002(5) 0.0053(5) -0.0028(5)
C26 0.0230(7) 0.0278(7) 0.0228(7) -0.0001(6) 0.0048(5) -0.0010(5)
C27 0.0246(7) 0.0260(7) 0.0235(7) 0.0012(6) 0.0011(6) 0.0007(5)
C28 0.0206(7) 0.0213(7) 0.0232(7) -0.0017(5) -0.0003(5) 0.0009(5)
C29 0.0202(7) 0.0198(7) 0.0262(7) 0.0002(5) 0.0018(5) 0.0027(5)
C30 0.0223(7) 0.0247(7) 0.0261(7) 0.0012(6) 0.0018(5) 0.0025(6)
C31 0.0228(7) 0.0260(7) 0.0257(7) 0.0000(6) 0.0055(5) 0.0011(6)
C32 0.0209(7) 0.0229(7) 0.0261(7) 0.0001(5) 0.0056(5) -0.0016(5)
C33 0.0317(8) 0.0296(8) 0.0279(7) -0.0072(6) 0.0066(6) -0.0044(6)
C34 0.0280(8) 0.0397(9) 0.0278(7) -0.0096(7) 0.0048(6) -0.0106(6)
C35 0.0272(8) 0.0432(9) 0.0261(7) 0.0022(7) -0.0011(6) -0.0062(6)
C36 0.0289(8) 0.0293(8) 0.0269(7) 0.0033(6) 0.0030(6) -0.0015(6)
C37 0.0247(7) 0.0231(7) 0.0309(7) 0.0028(6) 0.0033(6) 0.0023(6)
C38 0.0324(8) 0.0310(8) 0.0326(8) 0.0059(6) 0.0112(6) 0.0061(6)
C39 0.0277(8) 0.0281(8) 0.0408(9) -0.0007(6) 0.0083(6) 0.0114(6)
C40 0.0263(7) 0.0232(7) 0.0364(8) -0.0030(6) 0.0000(6) 0.0065(6)
C41 0.0286(8) 0.0254(8) 0.0306(8) -0.0042(6) 0.0061(6) -0.0028(6)
C42 0.0272(8) 0.0338(8) 0.0311(8) -0.0042(6) 0.0021(6) -0.0061(6)
C43 0.0282(8) 0.0370(9) 0.0270(7) 0.0017(6) -0.0012(6) -0.0026(6)
C44 0.0266(7) 0.0275(8) 0.0281(7) 0.0018(6) 0.0057(6) 0.0013(6)
C45 0.0206(7) 0.0217(7) 0.0270(7) -0.0012(5) 0.0008(5) 0.0008(5)
C46 0.0247(7) 0.0295(8) 0.0265(7) -0.0007(6) 0.0037(6) 0.0022(6)
C47 0.0291(8) 0.0271(8) 0.0332(8) -0.0054(6) 0.0043(6) 0.0075(6)
C48 0.0346(8) 0.0220(7) 0.0318(8) -0.0070(6) -0.0002(6) 0.0021(6)

loop_
_atom_type_symbol
_atom_type_description
_atom_type_scat_dispersion_real
_atom_type_scat_dispersion_imag
_atom_type_scat_source
C C 0.0033 0.0016 'International Tables Vol C Tables 4.2.6.8 and 6.1.1.4'
H H 0.0000 0.0000 'International Tables Vol C Tables 4.2.6.8 and 6.1.1.4'
N N 0.0061 0.0033 'International Tables Vol C Tables 4.2.6.8 and 6.1.1.4'
O O 0.0106 0.0060 'International Tables Vol C Tables 4.2.6.8 and 6.1.1.4'

loop_
_geom_angle_atom_site_label_1
_geom_angle_atom_site_label_2
_geom_angle_atom_site_label_3
_geom_angle
C24 O1 C23 116.12(11)
C22 O2 C21 111.09(11)
C19 O3 C20 116.69(11)
C7 O4 C8 116.66(11)
C10 O5 C9 111.11(11)
C12 O6 C11 116.32(11)
C4 O7 C3 112.74(11)
C30 O8 C31 115.65(10)
C16 O9 C15 111.84(10)
C27 O10 C26 115.78(11)
C1 N1 C2 118.29(11)
C1 N1 C25 114.86(11)
C2 N1 C25 114.91(11)
C6 N2 C5 116.92(11)
C6 N2 C29 114.76(11)
C5 N2 C29 111.77(11)
C13 N3 C14 117.77(11)
C13 N3 C32 116.41(11)
C14 N3 C32 114.71(11)
C18 N4 C17 116.67(11)
C18 N4 C28 115.02(10)
C17 N4 C28 112.33(10)
C36 C1 C24 117.38(13)
C36 C1 N1 124.09(13)
C24 C1 N1 118.53(12)
N1 C2 C3 112.71(11)
N1 C2 H2A 109.1
C3 C2 H2A 109.1
N1 C2 H2B 109.1
C3 C2 H2B 109.1
H2A C2 H2B 107.8
O7 C3 C2 113.23(11)
O7 C3 H3A 108.9
C2 C3 H3A 108.9
O7 C3 H3B 108.9
C2 C3 H3B 108.9
H3A C3 H3B 107.7
O7 C4 C5 107.11(11)
O7 C4 H4A 110.3
C5 C4 H4A 110.3
O7 C4 H4B 110.3
C5 C4 H4B 110.3
H4A C4 H4B 108.5
N2 C5 C4 112.14(11)
N2 C5 H5A 109.2
C4 C5 H5A 109.2
N2 C5 H5B 109.2
C4 C5 H5B 109.2
H5A C5 H5B 107.9
C37 C6 C7 117.58(13)
C37 C6 N2 123.77(13)
C7 C6 N2 118.61(12)
O4 C7 C40 123.25(13)
O4 C7 C6 116.30(12)
C40 C7 C6 120.44(14)
O4 C8 C9 109.01(12)
O4 C8 H8A 109.9
C9 C8 H8A 109.9
O4 C8 H8B 109.9
C9 C8 H8B 109.9
H8A C8 H8B 108.3
O5 C9 C8 109.97(12)
O5 C9 H9A 109.7
C8 C9 H9A 109.7
O5 C9 H9B 109.7
C8 C9 H9B 109.7
H9A C9 H9B 108.2
O5 C10 C11 109.79(12)
O5 C10 H10A 109.7
C11 C10 H10A 109.7
O5 C10 H10B 109.7
C11 C10 H10B 109.7
H10A C10 H10B 108.2
O6 C11 C10 108.63(11)
O6 C11 H11A 110.0
C10 C11 H11A 110.0
O6 C11 H11B 110.0
C10 C11 H11B 110.0
H11A C11 H11B 108.3
O6 C12 C41 123.24(13)
O6 C12 C13 115.77(12)
C41 C12 C13 120.98(13)
C44 C13 C12 117.37(13)
C44 C13 N3 123.46(13)
C12 C13 N3 119.12(12)
N3 C14 C15 112.21(11)
N3 C14 H14A 109.2
C15 C14 H14A 109.2
N3 C14 H14B 109.2
C15 C14 H14B 109.2
H14A C14 H14B 107.9
O9 C15 C14 112.74(11)
O9 C15 H15A 109.0
C14 C15 H15A 109.0
O9 C15 H15B 109.0
C14 C15 H15B 109.0
H15A C15 H15B 107.8
O9 C16 C17 107.77(11)
O9 C16 H16A 110.2
C17 C16 H16A 110.2
O9 C16 H16B 110.2
C17 C16 H16B 110.2
H16A C16 H16B 108.5
N4 C17 C16 111.12(11)
N4 C17 H17A 109.4
C16 C17 H17A 109.4
N4 C17 H17B 109.4
C16 C17 H17B 109.4
H17A C17 H17B 108.0
C45 C18 C19 117.80(12)
C45 C18 N4 123.61(12)
C19 C18 N4 118.52(12)
O3 C19 C48 123.72(13)
O3 C19 C18 115.94(12)
C48 C19 C18 120.34(13)
O3 C20 C21 107.92(12)
O3 C20 H20A 110.1
C21 C20 H20A 110.1
O3 C20 H20B 110.1
C21 C20 H20B 110.1
H20A C20 H20B 108.4
O2 C21 C20 109.06(12)
O2 C21 H21A 109.9
C20 C21 H21A 109.9
O2 C21 H21B 109.9
C20 C21 H21B 109.9
H21A C21 H21B 108.3
O2 C22 C23 109.69(12)
O2 C22 H22A 109.7
C23 C22 H22A 109.7
O2 C22 H22B 109.7
C23 C22 H22B 109.7
H22A C22 H22B 108.2
O1 C23 C22 108.93(11)
O1 C23 H23A 109.9
C22 C23 H23A 109.9
O1 C23 H23B 109.9
C22 C23 H23B 109.9
H23A C23 H23B 108.3
O1 C24 C33 123.19(13)
O1 C24 C1 116.02(12)
C33 C24 C1 120.78(13)
N1 C25 C26 113.49(11)
N1 C25 H25A 108.9
C26 C25 H25A 108.9
N1 C25 H25B 108.9
C26 C25 H25B 108.9
H25A C25 H25B 107.7
O10 C26 C25 105.30(11)
O10 C26 H26A 110.7
C25 C26 H26A 110.7
O10 C26 H26B 110.7
C25 C26 H26B 110.7
H26A C26 H26B 108.8
O10 C27 C28 105.58(11)
O10 C27 H27A 110.6
C28 C27 H27A 110.6
O10 C27 H27B 110.6
C28 C27 H27B 110.6
H27A C27 H27B 108.8
N4 C28 C27 112.35(11)
N4 C28 H28A 109.1
C27 C28 H28A 109.1
N4 C28 H28B 109.1
C27 C28 H28B 109.1
H28A C28 H28B 107.9
N2 C29 C30 112.61(11)
N2 C29 H29A 109.1
C30 C29 H29A 109.1
N2 C29 H29B 109.1
C30 C29 H29B 109.1
H29A C29 H29B 107.8
O8 C30 C29 105.48(11)
O8 C30 H30A 110.6
C29 C30 H30A 110.6
O8 C30 H30B 110.6
C29 C30 H30B 110.6
H30A C30 H30B 108.8
O8 C31 C32 105.44(11)
O8 C31 H31A 110.7
C32 C31 H31A 110.7
O8 C31 H31B 110.7
C32 C31 H31B 110.7
H31A C31 H31B 108.8
N3 C32 C31 113.60(11)
N3 C32 H32A 108.8
C31 C32 H32A 108.8
N3 C32 H32B 108.8
C31 C32 H32B 108.8
H32A C32 H32B 107.7
C34 C33 C24 120.15(15)
C34 C33 H33A 119.9
C24 C33 H33A 119.9
C35 C34 C33 120.14(14)
C35 C34 H34A 119.9
C33 C34 H34A 119.9
C34 C35 C36 119.82(14)
C34 C35 H35A 120.1
C36 C35 H35A 120.1
C1 C36 C35 121.71(15)
C1 C36 H36A 119.1
C35 C36 H36A 119.1
C6 C37 C38 121.58(14)
C6 C37 H37A 119.2
C38 C37 H37A 119.2
C39 C38 C37 120.03(14)
C39 C38 H38A 120.0
C37 C38 H38A 120.0
C38 C39 C40 119.59(14)
C38 C39 H39A 120.2
C40 C39 H39A 120.2
C39 C40 C7 120.51(14)
C39 C40 H40A 119.7
C7 C40 H40A 119.7
C12 C41 C42 120.05(14)
C12 C41 H41A 120.0
C42 C41 H41A 120.0
C43 C42 C41 119.82(14)
C43 C42 H42A 120.1
C41 C42 H42A 120.1
C42 C43 C44 120.29(14)
C42 C43 H43A 119.9
C44 C43 H43A 119.9
C13 C44 C43 121.46(14)
C13 C44 H44A 119.3
C43 C44 H44A 119.3
C18 C45 C46 121.59(13)
C18 C45 H45A 119.2
C46 C45 H45A 119.2
C47 C46 C45 119.84(14)
C47 C46 H46A 120.1
C45 C46 H46A 120.1
C46 C47 C48 119.67(14)
C46 C47 H47A 120.2
C48 C47 H47A 120.2
C47 C48 C19 120.57(14)
C47 C48 H48A 119.7
C19 C48 H48A 119.7

loop_
_geom_bond_atom_site_label_1
_geom_bond_atom_site_label_2
_geom_bond_distance
O1 C24 1.3687(17)
O1 C23 1.4330(17)
O2 C22 1.4202(17)
O2 C21 1.4234(17)
O3 C19 1.3688(17)
O3 C20 1.4331(17)
O4 C7 1.3718(17)
O4 C8 1.4333(17)
O5 C10 1.4214(17)
O5 C9 1.4223(17)
O6 C12 1.3736(17)
O6 C11 1.4335(17)
O7 C4 1.4169(17)
O7 C3 1.4224(16)
O8 C30 1.4186(16)
O8 C31 1.4210(16)
O9 C16 1.4134(16)
O9 C15 1.4247(16)
O10 C27 1.4178(16)
O10 C26 1.4210(16)
N1 C1 1.4201(18)
N1 C2 1.4570(17)
N1 C25 1.4655(17)
N2 C6 1.4213(17)
N2 C5 1.4631(17)
N2 C29 1.4773(17)
N3 C13 1.4159(18)
N3 C14 1.4587(18)
N3 C32 1.4626(17)
N4 C18 1.4227(17)
N4 C17 1.4585(17)
N4 C28 1.4735(17)
C1 C36 1.392(2)
C1 C24 1.415(2)
C2 C3 1.5141(19)
C2 H2A 0.9900
C2 H2B 0.9900
C3 H3A 0.9900
C3 H3B 0.9900
C4 C5 1.5155(19)
C4 H4A 0.9900
C4 H4B 0.9900
C5 H5A 0.9900
C5 H5B 0.9900
C6 C37 1.388(2)
C6 C7 1.412(2)
C7 C40 1.390(2)
C8 C9 1.495(2)
C8 H8A 0.9900
C8 H8B 0.9900
C9 H9A 0.9900
C9 H9B 0.9900
C10 C11 1.501(2)
C10 H10A 0.9900
C10 H10B 0.9900
C11 H11A 0.9900
C11 H11B 0.9900
C12 C41 1.389(2)
C12 C13 1.414(2)
C13 C44 1.392(2)
C14 C15 1.5177(19)
C14 H14A 0.9900
C14 H14B 0.9900
C15 H15A 0.9900
C15 H15B 0.9900
C16 C17 1.5134(18)
C16 H16A 0.9900
C16 H16B 0.9900
C17 H17A 0.9900
C17 H17B 0.9900
C18 C45 1.388(2)
C18 C19 1.4116(19)
C19 C48 1.388(2)
C20 C21 1.498(2)
C20 H20A 0.9900
C20 H20B 0.9900
C21 H21A 0.9900
C21 H21B 0.9900
C22 C23 1.497(2)
C22 H22A 0.9900
C22 H22B 0.9900
C23 H23A 0.9900
C23 H23B 0.9900
C24 C33 1.389(2)
C25 C26 1.5138(19)
C25 H25A 0.9900
C25 H25B 0.9900
C26 H26A 0.9900
C26 H26B 0.9900
C27 C28 1.5150(19)
C27 H27A 0.9900
C27 H27B 0.9900
C28 H28A 0.9900
C28 H28B 0.9900
C29 C30 1.5117(19)
C29 H29A 0.9900
C29 H29B 0.9900
C30 H30A 0.9900
C30 H30B 0.9900
C31 C32 1.5138(19)
C31 H31A 0.9900
C31 H31B 0.9900
C32 H32A 0.9900
C32 H32B 0.9900
C33 C34 1.387(2)
C33 H33A 0.9500
C34 C35 1.378(2)
C34 H34A 0.9500
C35 C36 1.393(2)
C35 H35A 0.9500
C36 H36A 0.9500
C37 C38 1.397(2)
C37 H37A 0.9500
C38 C39 1.376(2)
C38 H38A 0.9500
C39 C40 1.389(2)
C39 H39A 0.9500
C40 H40A 0.9500
C41 C42 1.391(2)
C41 H41A 0.9500
C42 C43 1.376(2)
C42 H42A 0.9500
C43 C44 1.393(2)
C43 H43A 0.9500
C44 H44A 0.9500
C45 C46 1.394(2)
C45 H45A 0.9500
C46 C47 1.382(2)
C46 H46A 0.9500
C47 C48 1.388(2)
C47 H47A 0.9500
C48 H48A 0.9500

loop_
_geom_torsion_atom_site_label_1
_geom_torsion_atom_site_label_2
_geom_torsion_atom_site_label_3
_geom_torsion_atom_site_label_4
_geom_torsion
C2 N1 C1 C36 23.67(19)
C25 N1 C1 C36 -117.26(15)
C2 N1 C1 C24 -156.31(12)
C25 N1 C1 C24 62.75(16)
C1 N1 C2 C3 89.19(14)
C25 N1 C2 C3 -129.89(12)
C4 O7 C3 C2 74.62(15)
N1 C2 C3 O7 68.00(15)
C3 O7 C4 C5 -178.46(11)
C6 N2 C5 C4 71.58(15)
C29 N2 C5 C4 -153.30(12)
O7 C4 C5 N2 178.02(11)
C5 N2 C6 C37 10.64(19)
C29 N2 C6 C37 -123.17(14)
C5 N2 C6 C7 -167.09(12)
C29 N2 C6 C7 59.10(16)
C8 O4 C7 C40 -22.25(19)
C8 O4 C7 C6 158.36(12)
C37 C6 C7 O4 -174.89(12)
N2 C6 C7 O4 2.97(18)
C37 C6 C7 C40 5.7(2)
N2 C6 C7 C40 -176.43(12)
C7 O4 C8 C9 -168.05(11)
C10 O5 C9 C8 -175.67(12)
O4 C8 C9 O5 -74.05(15)
C9 O5 C10 C11 165.85(12)
C12 O6 C11 C10 173.68(11)
O5 C10 C11 O6 78.07(14)
C11 O6 C12 C41 17.00(19)
C11 O6 C12 C13 -162.07(12)
O6 C12 C13 C44 177.45(12)
C41 C12 C13 C44 -1.6(2)
O6 C12 C13 N3 -0.05(18)
C41 C12 C13 N3 -179.14(12)
C14 N3 C13 C44 -19.70(19)
C32 N3 C13 C44 122.40(14)
C14 N3 C13 C12 157.64(12)
C32 N3 C13 C12 -60.26(17)
C13 N3 C14 C15 -84.97(14)
C32 N3 C14 C15 132.30(12)
C16 O9 C15 C14 -74.34(14)
N3 C14 C15 O9 -68.88(15)
C15 O9 C16 C17 178.75(10)
C18 N4 C17 C16 -71.38(14)
C28 N4 C17 C16 152.74(11)
O9 C16 C17 N4 -179.24(10)
C17 N4 C18 C45 -13.47(18)
C28 N4 C18 C45 121.24(14)
C17 N4 C18 C19 163.65(12)
C28 N4 C18 C19 -61.63(16)
C20 O3 C19 C48 18.3(2)
C20 O3 C19 C18 -162.15(12)
C45 C18 C19 O3 175.73(12)
N4 C18 C19 O3 -1.57(18)
C45 C18 C19 C48 -4.7(2)
N4 C18 C19 C48 178.02(12)
C19 O3 C20 C21 171.23(11)
C22 O2 C21 C20 176.25(11)
O3 C20 C21 O2 72.96(14)
C21 O2 C22 C23 -165.57(11)
C24 O1 C23 C22 -175.43(11)
O2 C22 C23 O1 -81.66(14)
C23 O1 C24 C33 -18.93(19)
C23 O1 C24 C1 162.06(12)
C36 C1 C24 O1 -179.59(12)
N1 C1 C24 O1 0.40(18)
C36 C1 C24 C33 1.4(2)
N1 C1 C24 C33 -178.64(13)
C1 N1 C25 C26 -129.78(13)
C2 N1 C25 C26 87.94(15)
C27 O10 C26 C25 -154.64(12)
N1 C25 C26 O10 -177.96(11)
C26 O10 C27 C28 156.23(12)
C18 N4 C28 C27 135.92(12)
C17 N4 C28 C27 -87.44(14)
O10 C27 C28 N4 169.47(11)
C6 N2 C29 C30 -133.21(12)
C5 N2 C29 C30 90.65(14)
C31 O8 C30 C29 -160.63(11)
N2 C29 C30 O8 -173.31(11)
C30 O8 C31 C32 156.35(11)
C13 N3 C32 C31 130.20(13)
C14 N3 C32 C31 -86.55(14)
O8 C31 C32 N3 175.81(11)
O1 C24 C33 C34 -178.87(13)
C1 C24 C33 C34 0.1(2)
C24 C33 C34 C35 -1.4(2)
C33 C34 C35 C36 1.2(2)
C24 C1 C36 C35 -1.6(2)
N1 C1 C36 C35 178.42(13)
C34 C35 C36 C1 0.3(2)
C7 C6 C37 C38 -2.6(2)
N2 C6 C37 C38 179.65(13)
C6 C37 C38 C39 -1.9(2)
C37 C38 C39 C40 3.3(2)
C38 C39 C40 C7 -0.2(2)
O4 C7 C40 C39 176.24(13)
C6 C7 C40 C39 -4.4(2)
O6 C12 C41 C42 -178.08(13)
C13 C12 C41 C42 0.9(2)
C12 C41 C42 C43 0.4(2)
C41 C42 C43 C44 -1.0(2)
C12 C13 C44 C43 1.0(2)
N3 C13 C44 C43 178.42(13)
C42 C43 C44 C13 0.3(2)
C19 C18 C45 C46 1.8(2)
N4 C18 C45 C46 178.99(12)
C18 C45 C46 C47 1.5(2)
C45 C46 C47 C48 -2.1(2)
C46 C47 C48 C19 -0.8(2)
O3 C19 C48 C47 -176.23(13)
C18 C19 C48 C47 4.2(2)

loop_
_cod_related_entry_id
_cod_related_entry_database
_cod_related_entry_code
1 ChemSpider 21125154
